data_1524715
loop_
_publ_author_name
'Kocak, M.'
'Platte, C.'
'Troemel, M.'

_publ_section_title
;
 Ueber verschiedene Formen von Ba Te O3
;
_journal_name_full 'Zeitschrift fuer Anorganische und Allgemeine Chemie'
_journal_page_first 93
_journal_page_last 97
_journal_volume 453
_journal_year 1979
_chemical_formula_sum 'Ba O3 Te'
_chemical_name_systematic 'Ba Te O3'
_space_group_IT_number 62
_symmetry_space_group_name_Hall '-P 2ac 2n'
_symmetry_space_group_name_H-M 'P n m a'
_cell_angle_alpha 90
_cell_angle_beta 90
_cell_angle_gamma 90
_cell_formula_units_Z 12
_cell_length_a 14.784
_cell_length_b 6.129
_cell_length_c 12.35
_cell_volume 1119.048
_citation_journal_id_ASTM ZAACAB
_cod_data_source_file Kocak_ZAACAB_1979_561.cif
_cod_data_source_block Ba1O3Te1
_cod_original_formula_sum 'Ba1 O3 Te1'
_cod_database_code 1524715

loop_
_symmetry_equiv_pos_as_xyz
x,y,z
-x+1/2,-y,z+1/2
x+1/2,-y+1/2,-z+1/2
-x,y+1/2,-z
-x,-y,-z
x-1/2,y,-z-1/2
-x-1/2,y-1/2,z-1/2
x,-y-1/2,z

loop_
_atom_site_label
_atom_site_type_symbol
_atom_site_fract_x
_atom_site_fract_y
_atom_site_fract_z
_atom_site_occupancy
_atom_site_U_iso_or_equiv
Ba2 Ba+2 0.693 0.25 0.6413 1 0.0
Te1 Te+4 0.3143 0.25 0.1493 1 0.0
O2 O-2 0.844 0.25 0.495 1 0.0
O4 O-2 0.382 0.48 0.21 1 0.0
Te3 Te+4 0.6619 0.25 0.113 1 0.0
O3 O-2 0.543 0.25 0.074 1 0.0
O1 O-2 0.978 0.25 0.844 1 0.0
Ba3 Ba+2 0.487 0.25 0.8733 1 0.0
O5 O-2 0.118 0.52 0.003 1 0.0
Ba1 Ba+2 0.0056 0.25 0.1389 1 0.0
O6 O-2 0.654 0.477 0.211 1 0.0
Te2 Te+4 0.8608 0.25 0.9029 1 0.0
